data_7225466
loop_
_publ_author_name
'Dong, Ruo-Ting'
'Chen, Xin-Li'
'Cui, Xiao'
'Chen, Su-Su'
'Shen, Mo-Yuan'
'Li, Chu-Wen'
'Li, Qian-Hong'
'Hu, Ming-Yuan'
'Huang, Lan-Fen'
'Deng, Hong'

_publ_section_title
;
 Copper(i)--lanthanide(iii) heterometallic metal--organic frameworks
 constructed from 3-(3-pyridyl)acrylic acid: syntheses, structures, and
 properties
;
_journal_issue 29
_journal_name_full CrystEngComm
_journal_page_first 5547
_journal_paper_doi 10.1039/C6CE00637J
_journal_volume 18
_journal_year 2016
_chemical_formula_moiety 'C17 H16 Cu2 Eu I2 N2 O8, 2(H2 O)'
_chemical_formula_sum 'C17 H20 Cu2 Eu I2 N2 O10'
_chemical_formula_weight 945.22
_space_group_crystal_system triclinic
_space_group_IT_number 2
_space_group_name_Hall '-P 1'
_space_group_name_H-M_alt 'P -1'
_symmetry_space_group_name_Hall '-P 1'
_symmetry_space_group_name_H-M 'P -1'
_atom_sites_solution_hydrogens mixed
_audit_creation_date 2016-05-30
_audit_creation_method
;
Olex2 1.2
(compiled 2016.02.19 svn.r3266 for OlexSys, GUI svn.r5155)
;
_audit_update_record
;
2016-06-02 deposited with the CCDC.
2016-06-06 downloaded from the CCDC.
;
_cell_angle_alpha 86.452(3)
_cell_angle_beta 84.078(2)
_cell_angle_gamma 79.676(2)
_cell_formula_units_Z 2
_cell_length_a 8.1814(11)
_cell_length_b 8.2858(11)
_cell_length_c 18.974(3)
_cell_measurement_reflns_used 1519
_cell_measurement_temperature 293(2)
_cell_measurement_theta_max 26.25
_cell_measurement_theta_min 2.54
_cell_volume 1257.4(3)
_computing_cell_refinement 'SAINT v7.68A (Bruker, 2009)'
_computing_data_collection 'Apex2 (Bruker, 2005)'
_computing_data_reduction 'SAINT v7.68A (Bruker, 2009)'
_computing_molecular_graphics 'Olex2 (Dolomanov et al., 2009)'
_computing_publication_material 'Olex2 (Dolomanov et al., 2009)'
_computing_structure_refinement 'ShelXL (Sheldrick, 2015)'
_computing_structure_solution 'SHELXTL 6.12 (Bruker, 2000-2003)'
_diffrn_ambient_temperature 293(2)
_diffrn_measured_fraction_theta_full 0.991
_diffrn_measured_fraction_theta_max 0.990
_diffrn_measurement_device_type 'Bruker APEX-II CCD'
_diffrn_measurement_method '\f and \w scans'
_diffrn_radiation_monochromator graphite
_diffrn_radiation_type MoK\a
_diffrn_radiation_wavelength 0.71073
_diffrn_reflns_av_R_equivalents 0.0298
_diffrn_reflns_av_unetI/netI 0.0665
_diffrn_reflns_Laue_measured_fraction_full 0.991
_diffrn_reflns_Laue_measured_fraction_max 0.990
_diffrn_reflns_limit_h_max 9
_diffrn_reflns_limit_h_min -9
_diffrn_reflns_limit_k_max 9
_diffrn_reflns_limit_k_min -8
_diffrn_reflns_limit_l_max 22
_diffrn_reflns_limit_l_min -17
_diffrn_reflns_number 6600
_diffrn_reflns_point_group_measured_fraction_full 0.991
_diffrn_reflns_point_group_measured_fraction_max 0.990
_diffrn_reflns_theta_full 25.242
_diffrn_reflns_theta_max 25.400
_diffrn_reflns_theta_min 1.080
_diffrn_standards_number 0
_exptl_absorpt_coefficient_mu 6.647
_exptl_absorpt_correction_type multi-scan
_exptl_absorpt_process_details 'Apex2 (Bruker, 2005)'
_exptl_crystal_colour yellow
_exptl_crystal_density_diffrn 2.497
_exptl_crystal_description block
_exptl_crystal_F_000 886
_exptl_crystal_size_max 0.30
_exptl_crystal_size_mid 0.20
_exptl_crystal_size_min 0.20
_exptl_transmission_factor_max 0.265
_exptl_transmission_factor_min 0.221
_refine_diff_density_max 1.388
_refine_diff_density_min -1.075
_refine_diff_density_rms 0.221
_refine_ls_extinction_method none
_refine_ls_goodness_of_fit_ref 1.069
_refine_ls_hydrogen_treatment constr
_refine_ls_matrix_type full
_refine_ls_number_parameters 295
_refine_ls_number_reflns 4566
_refine_ls_number_restraints 0
_refine_ls_restrained_S_all 1.069
_refine_ls_R_factor_all 0.0617
_refine_ls_R_factor_gt 0.0451
_refine_ls_shift/su_max 0.001
_refine_ls_shift/su_mean 0.000
_refine_ls_structure_factor_coef Fsqd
_refine_ls_weighting_details 'w=1/[\s^2^(Fo^2^)+(0.0544P)^2^] where P=(Fo^2^+2Fc^2^)/3'
_refine_ls_weighting_scheme calc
_refine_ls_wR_factor_gt 0.1008
_refine_ls_wR_factor_ref 0.1207
_reflns_Friedel_coverage 0.000
_reflns_number_gt 3533
_reflns_number_total 4611
_reflns_threshold_expression 'I > 2\s(I)'
_cod_data_source_file c6ce00637j2.cif
_cod_data_source_block 13
_cod_depositor_comments 'Adding full bibliography for 7225454--7225470.cif.'
_cod_database_code 7225466
_shelx_space_group_comment
;
The symmetry employed for this shelxl refinement is uniquely defined
by the following loop, which should always be used as a source of
symmetry information in preference to the above space-group names.
They are only intended as comments.
;
_exptl_absorpt_special_details
;
SADABS-2008/1 (Bruker,2008) was used for absorption correction.
wR2(int) was 0.1113 before and 0.0378 after correction.
The Ratio of minimum to maximum transmission is 0.6797.
The \l/2 correction factor is 0.0015.
;
_olex2_refinement_description
;
1. Fixed Uiso
 At 1.2 times of:
  All C(H) groups, All O(H,H) groups
2.a Riding coordinates:
 O5W(H5WA,H5WB), O6W(H6WA,H6WB), O9W(H9WA,H9WB), O10W(H10A,H10B)
2.b Aromatic/amide H refined with riding coordinates:
 C9(H9), C10(H10), C11(H11), C13(H13), C1(H1), C2(H2), C3(H3), C5(H5), C6(H6),
 C7(H7), C14(H14), C15(H15)
2.c Fitted hexagon refined as free rotating group:
 C9(C10,C11,C12,C13,N2)
;
_shelx_shelxl_version_number 2014/7
_olex2_submission_special_instructions 'No special instructions were received'

loop_
_space_group_symop_operation_xyz
'x, y, z'
'-x, -y, -z'

loop_
_atom_site_label
_atom_site_type_symbol
_atom_site_fract_x
_atom_site_fract_y
_atom_site_fract_z
_atom_site_U_iso_or_equiv
_atom_site_adp_type
_atom_site_occupancy
_atom_site_site_symmetry_order
_atom_site_calc_flag
_atom_site_refinement_flags_posn
C9 C 0.9353(8) 0.6004(7) 0.6213(3) 0.043(3) Uani 1 1 d .
H9 H 1.0003 0.5495 0.5831 0.051 Uiso 1 1 calc R
C10 C 0.9112(8) 0.5122(6) 0.6852(4) 0.044(3) Uani 1 1 d G
H10 H 0.9602 0.4022 0.6897 0.053 Uiso 1 1 calc R
C11 C 0.8139(8) 0.5883(7) 0.7423(3) 0.038(3) Uani 1 1 d G
H11 H 0.7978 0.5293 0.7850 0.045 Uiso 1 1 calc R
C12 C 0.7407(8) 0.7527(7) 0.7356(3) 0.035(2) Uani 1 1 d G
C13 C 0.7647(8) 0.8409(5) 0.6717(3) 0.038(3) Uani 1 1 d G
H13 H 0.7157 0.9509 0.6672 0.046 Uiso 1 1 calc R
N2 N 0.8620(8) 0.7648(7) 0.6146(3) 0.035(2) Uani 1 1 d G
C1 C 1.4879(13) 0.5908(13) 0.6170(6) 0.042(3) Uani 1 1 d .
H1 H 1.5561 0.5534 0.5769 0.050 Uiso 1 1 calc R
C2 C 1.4836(13) 0.4876(13) 0.6762(7) 0.045(3) Uani 1 1 d .
H2 H 1.5491 0.3835 0.6760 0.054 Uiso 1 1 calc R
C3 C 1.3833(12) 0.5381(12) 0.7353(5) 0.033(2) Uani 1 1 d .
H3 H 1.3800 0.4691 0.7758 0.039 Uiso 1 1 calc R
C4 C 1.2850(11) 0.6949(11) 0.7346(5) 0.029(2) Uani 1 1 d .
C5 C 1.2982(13) 0.7936(13) 0.6721(6) 0.037(3) Uani 1 1 d .
H5 H 1.2348 0.8986 0.6708 0.044 Uiso 1 1 calc R
N1 N 1.3988(11) 0.7428(11) 0.6140(5) 0.041(2) Uani 1 1 d .
C6 C 1.1650(11) 0.7548(12) 0.7930(5) 0.031(2) Uani 1 1 d .
H6 H 1.1340 0.8678 0.7965 0.037 Uiso 1 1 calc R
C7 C 1.0972(11) 0.6594(12) 0.8414(5) 0.029(2) Uani 1 1 d .
H7 H 1.1393 0.5474 0.8417 0.035 Uiso 1 1 calc R
C8 C 0.9593(10) 0.7181(11) 0.8951(5) 0.025(2) Uani 1 1 d .
C14 C 0.6554(11) 0.8360(12) 0.7984(5) 0.031(2) Uani 1 1 d .
H14 H 0.6353 0.7704 0.8388 0.037 Uiso 1 1 calc R
C15 C 0.6040(12) 0.9964(12) 0.8030(5) 0.031(2) Uani 1 1 d .
H15 H 0.6216 1.0645 0.7631 0.037 Uiso 1 1 calc R
C16 C 0.5193(11) 1.0724(11) 0.8692(5) 0.026(2) Uani 1 1 d .
C17 C 0.4374(10) 1.5524(10) 0.9778(5) 0.023(2) Uani 1 1 d .
Cu1 Cu 1.39553(17) 0.88922(17) 0.52301(8) 0.0445(4) Uani 1 1 d .
Cu2 Cu 0.88467(17) 0.89771(17) 0.52011(8) 0.0434(4) Uani 1 1 d .
Eu1 Eu 0.30259(5) 1.20340(5) 0.99143(3) 0.02019(15) Uani 1 1 d .
I1 I 1.17315(8) 0.78942(8) 0.44936(4) 0.0411(2) Uani 1 1 d .
I2 I 1.32639(8) 1.19755(8) 0.56129(4) 0.0368(2) Uani 1 1 d .
O1 O 0.8716(7) 0.6131(7) 0.9240(4) 0.0316(16) Uani 1 1 d .
O2 O 0.9254(7) 0.8658(7) 0.9144(3) 0.0294(15) Uani 1 1 d .
O3 O 0.5551(7) 1.0077(7) 0.9294(3) 0.0238(14) Uani 1 1 d .
O4 O 0.4128(8) 1.2012(8) 0.8647(4) 0.0340(16) Uani 1 1 d .
O5W O 0.0500(8) 1.3011(8) 0.9367(4) 0.0359(17) Uani 1 1 d .
H5WA H -0.0179 1.3905 0.9434 0.043 Uiso 1 1 d R
H5WB H -0.0062 1.2284 0.9288 0.043 Uiso 1 1 d R
O6W O 0.2145(8) 0.9640(7) 0.9520(4) 0.0345(17) Uani 1 1 d .
H6WA H 0.1300 0.9269 0.9416 0.041 Uiso 1 1 d R
H6WB H 0.3001 0.8906 0.9433 0.041 Uiso 1 1 d R
O7 O 0.3242(7) 1.4920(7) 0.9566(4) 0.0281(15) Uani 1 1 d .
O8 O 0.5391(7) 1.2991(7) 1.0348(4) 0.0285(16) Uani 1 1 d .
O9W O 0.8068(12) 0.8176(12) 0.2436(5) 0.084(3) Uani 1 1 d .
H9WA H 0.7370 0.8170 0.2135 0.100 Uiso 1 1 d R
H9WB H 0.7604 0.7943 0.2842 0.100 Uiso 1 1 d R
O10W O 0.1010(11) 0.8214(10) 0.1601(5) 0.073(3) Uani 1 1 d .
H10A H 0.1229 0.9182 0.1579 0.088 Uiso 1 1 d R
H10B H 0.0332 0.8125 0.1966 0.088 Uiso 1 1 d R

loop_
_atom_site_aniso_label
_atom_site_aniso_U_11
_atom_site_aniso_U_22
_atom_site_aniso_U_33
_atom_site_aniso_U_23
_atom_site_aniso_U_13
_atom_site_aniso_U_12
C9 0.036(6) 0.050(7) 0.039(7) -0.021(6) 0.004(5) 0.005(5)
C10 0.051(7) 0.039(6) 0.041(7) -0.012(6) -0.015(6) 0.005(5)
C11 0.039(6) 0.042(6) 0.033(7) -0.011(5) -0.007(5) -0.004(5)
C12 0.037(6) 0.041(6) 0.031(6) -0.006(5) -0.009(5) -0.011(5)
C13 0.046(6) 0.035(6) 0.034(7) -0.009(5) -0.006(5) -0.002(5)
N2 0.035(5) 0.039(5) 0.031(5) -0.008(4) -0.004(4) -0.002(4)
C1 0.043(6) 0.048(7) 0.034(7) -0.018(6) 0.012(5) -0.012(5)
C2 0.044(7) 0.034(6) 0.055(9) -0.011(6) 0.009(6) -0.006(5)
C3 0.037(6) 0.035(6) 0.025(6) 0.007(5) 0.001(5) -0.006(5)
C4 0.022(5) 0.030(5) 0.034(6) -0.004(5) -0.001(4) -0.005(4)
C5 0.042(6) 0.037(6) 0.027(6) 0.005(5) 0.001(5) -0.003(5)
N1 0.048(5) 0.043(5) 0.030(6) 0.000(4) 0.011(4) -0.008(4)
C6 0.032(5) 0.029(5) 0.030(6) -0.003(5) -0.002(4) 0.000(4)
C7 0.028(5) 0.030(5) 0.028(6) 0.004(4) -0.004(4) -0.001(4)
C8 0.020(5) 0.030(5) 0.026(6) -0.005(4) -0.006(4) 0.000(4)
C14 0.032(5) 0.032(6) 0.030(6) -0.005(5) -0.004(4) -0.007(4)
C15 0.037(6) 0.036(6) 0.019(6) 0.008(4) 0.000(4) -0.008(4)
C16 0.031(5) 0.026(5) 0.023(6) -0.003(4) -0.004(4) -0.010(4)
C17 0.026(5) 0.019(5) 0.022(5) 0.000(4) 0.002(4) 0.003(4)
Cu1 0.0452(8) 0.0503(8) 0.0355(9) 0.0034(7) 0.0039(6) -0.0079(6)
Cu2 0.0424(8) 0.0508(8) 0.0348(9) -0.0066(7) 0.0043(6) -0.0050(6)
Eu1 0.0197(2) 0.0174(2) 0.0235(3) 0.00044(19) -0.00233(19) -0.00374(17)
I1 0.0289(4) 0.0436(4) 0.0510(5) -0.0189(4) 0.0046(3) -0.0059(3)
I2 0.0309(4) 0.0456(4) 0.0351(4) -0.0086(3) 0.0024(3) -0.0105(3)
O1 0.026(3) 0.028(4) 0.040(5) 0.001(3) 0.004(3) -0.009(3)
O2 0.029(3) 0.029(4) 0.028(4) 0.001(3) 0.001(3) -0.003(3)
O3 0.020(3) 0.029(3) 0.022(4) -0.001(3) -0.001(3) -0.006(3)
O4 0.037(4) 0.025(4) 0.033(4) 0.003(3) 0.002(3) 0.008(3)
O5W 0.034(4) 0.028(4) 0.047(5) -0.005(3) -0.015(3) -0.001(3)
O6W 0.024(3) 0.023(3) 0.059(5) -0.010(3) -0.014(3) -0.003(3)
O7 0.026(3) 0.021(3) 0.041(4) 0.002(3) -0.018(3) -0.006(3)
O8 0.027(3) 0.015(3) 0.045(5) 0.006(3) -0.014(3) -0.005(3)
O9W 0.085(7) 0.110(8) 0.061(7) 0.026(6) -0.021(6) -0.030(6)
O10W 0.083(7) 0.059(6) 0.087(8) -0.006(5) -0.030(6) -0.023(5)

loop_
_atom_type_symbol
_atom_type_description
_atom_type_scat_dispersion_real
_atom_type_scat_dispersion_imag
_atom_type_scat_source
C C 0.0033 0.0016 'International Tables Vol C Tables 4.2.6.8 and 6.1.1.4'
H H 0.0000 0.0000 'International Tables Vol C Tables 4.2.6.8 and 6.1.1.4'
Cu Cu 0.3201 1.2651 'International Tables Vol C Tables 4.2.6.8 and 6.1.1.4'
Eu Eu -0.1578 3.6682 'International Tables Vol C Tables 4.2.6.8 and 6.1.1.4'
I I -0.4742 1.8119 'International Tables Vol C Tables 4.2.6.8 and 6.1.1.4'
N N 0.0061 0.0033 'International Tables Vol C Tables 4.2.6.8 and 6.1.1.4'
O O 0.0106 0.0060 'International Tables Vol C Tables 4.2.6.8 and 6.1.1.4'

loop_
_geom_angle_atom_site_label_1
_geom_angle_atom_site_label_2
_geom_angle_atom_site_label_3
_geom_angle
_geom_angle_site_symmetry_1
_geom_angle_site_symmetry_3
C10 C9 H9 120.0 . .
C10 C9 N2 120.0 . .
N2 C9 H9 120.0 . .
C9 C10 H10 120.0 . .
C11 C10 C9 120.0 . .
C11 C10 H10 120.0 . .
C10 C11 H11 120.0 . .
C10 C11 C12 120.0 . .
C12 C11 H11 120.0 . .
C11 C12 C14 119.2(6) . .
C13 C12 C11 120.0 . .
C13 C12 C14 120.4(6) . .
C12 C13 H13 120.0 . .
C12 C13 N2 120.0 . .
N2 C13 H13 120.0 . .
C9 N2 Cu2 121.5(3) . .
C13 N2 C9 120.0 . .
C13 N2 Cu2 118.4(3) . .
C2 C1 H1 118.4 . .
N1 C1 H1 118.4 . .
N1 C1 C2 123.2(10) . .
C1 C2 H2 120.1 . .
C3 C2 C1 119.7(10) . .
C3 C2 H2 120.1 . .
C2 C3 H3 120.3 . .
C2 C3 C4 119.3(10) . .
C4 C3 H3 120.3 . .
C3 C4 C5 117.4(9) . .
C3 C4 C6 123.3(9) . .
C5 C4 C6 119.2(9) . .
C4 C5 H5 118.6 . .
N1 C5 C4 122.8(10) . .
N1 C5 H5 118.6 . .
C1 N1 C5 117.5(9) . .
C1 N1 Cu1 122.5(7) . .
C5 N1 Cu1 119.8(7) . .
C4 C6 H6 117.9 . .
C7 C6 C4 124.3(9) . .
C7 C6 H6 117.9 . .
C6 C7 H7 117.7 . .
C6 C7 C8 124.5(9) . .
C8 C7 H7 117.7 . .
C7 C8 Eu1 173.5(7) . 2_677
O1 C8 C7 117.7(8) . .
O1 C8 Eu1 57.0(5) . 2_677
O2 C8 C7 123.1(8) . .
O2 C8 Eu1 62.3(5) . 2_677
O2 C8 O1 119.2(8) . .
C12 C14 H14 117.0 . .
C15 C14 C12 126.0(9) . .
C15 C14 H14 117.0 . .
C14 C15 H15 118.6 . .
C14 C15 C16 122.8(9) . .
C16 C15 H15 118.6 . .
O3 C16 C15 120.2(8) . .
O4 C16 C15 119.1(9) . .
O4 C16 O3 120.6(9) . .
O7 C17 C17 119.7(9) . 2_687
O7 C17 O8 125.6(8) . 2_687
O8 C17 C17 114.6(10) 2_687 2_687
N1 Cu1 Cu1 128.0(3) . 2_876
N1 Cu1 Cu2 124.9(3) . 2_776
N1 Cu1 I1 104.6(3) . .
N1 Cu1 I2 110.3(3) . 2_876
N1 Cu1 I2 107.2(3) . .
Cu1 Cu1 Cu2 92.24(7) 2_876 2_776
I1 Cu1 Cu1 126.98(8) . 2_876
I1 Cu1 Cu2 57.70(5) . 2_776
I2 Cu1 Cu1 58.69(5) . 2_876
I2 Cu1 Cu1 58.32(5) 2_876 2_876
I2 Cu1 Cu2 58.96(4) . 2_776
I2 Cu1 Cu2 123.67(6) 2_876 2_776
I2 Cu1 I1 116.52(6) . .
I2 Cu1 I1 100.51(5) 2_876 .
I2 Cu1 I2 117.01(5) . 2_876
N2 Cu2 Cu1 118.62(18) . 2_776
N2 Cu2 Cu2 126.71(19) . 2_776
N2 Cu2 I1 109.89(18) . .
N2 Cu2 I1 106.84(18) . 2_776
N2 Cu2 I2 105.65(18) . 2_776
Cu2 Cu2 Cu1 97.09(8) 2_776 2_776
I1 Cu2 Cu1 130.45(7) . 2_776
I1 Cu2 Cu1 58.91(5) 2_776 2_776
I1 Cu2 Cu2 58.40(5) . 2_776
I1 Cu2 Cu2 58.02(5) 2_776 2_776
I1 Cu2 I1 116.42(5) . 2_776
I1 Cu2 I2 116.56(6) 2_776 2_776
I1 Cu2 I2 100.93(5) . 2_776
I2 Cu2 Cu1 57.79(5) 2_776 2_776
I2 Cu2 Cu2 127.22(8) 2_776 2_776
C8 Eu1 Eu1 122.08(18) 2_677 2_677
C8 Eu1 H6WB 110.2 2_677 .
Eu1 Eu1 H6WB 55.7 2_677 .
O1 Eu1 C8 26.2(2) 2_677 2_677
O1 Eu1 Eu1 134.50(16) 2_677 2_677
O1 Eu1 O2 52.28(19) 2_677 2_677
O1 Eu1 O3 101.6(2) 2_677 2_677
O1 Eu1 O3 162.3(2) 2_677 .
O1 Eu1 O4 140.1(2) 2_677 .
O1 Eu1 H6WB 136.0 2_677 .
O1 Eu1 O7 70.1(2) 2_677 .
O1 Eu1 O8 85.7(2) 2_677 .
O2 Eu1 C8 26.1(2) 2_677 2_677
O2 Eu1 Eu1 103.62(14) 2_677 2_677
O2 Eu1 O3 129.17(19) 2_677 .
O2 Eu1 H6WB 84.6 2_677 .
O3 Eu1 C8 152.4(2) . 2_677
O3 Eu1 C8 88.7(2) 2_677 2_677
O3 Eu1 Eu1 31.57(13) . 2_677
O3 Eu1 Eu1 33.99(14) 2_677 2_677
O3 Eu1 O2 74.64(19) 2_677 2_677
O3 Eu1 O3 65.6(2) 2_677 .
O3 Eu1 O4 116.5(2) 2_677 .
O3 Eu1 H6WB 70.0 2_677 .
O3 Eu1 H6WB 53.4 . .
O3 Eu1 O7 135.11(19) 2_677 .
O3 Eu1 O8 70.05(19) 2_677 .
O4 Eu1 C8 152.7(2) . 2_677
O4 Eu1 Eu1 82.55(14) . 2_677
O4 Eu1 O2 147.2(2) . 2_677
O4 Eu1 O3 51.0(2) . .
O4 Eu1 H6WB 72.3 . .
O5W Eu1 C8 73.2(2) . 2_677
O5W Eu1 Eu1 143.66(16) . 2_677
O5W Eu1 O1 74.8(2) . 2_677
O5W Eu1 O2 76.6(2) . 2_677
O5W Eu1 O3 145.4(2) . 2_677
O5W Eu1 O3 122.7(2) . .
O5W Eu1 O4 79.8(2) . .
O5W Eu1 O6W 73.8(2) . .
O5W Eu1 H6WB 88.6 . .
O5W Eu1 O7 77.0(2) . .
O5W Eu1 O8 141.8(2) . .
O6W Eu1 C8 98.0(2) . 2_677
O6W Eu1 Eu1 71.56(15) . 2_677
O6W Eu1 O1 122.4(2) . 2_677
O6W Eu1 O2 74.0(2) . 2_677
O6W Eu1 O3 69.2(2) . .
O6W Eu1 O3 80.1(2) . 2_677
O6W Eu1 O4 77.7(2) . .
O6W Eu1 H6WB 16.7 . .
O6W Eu1 O7 142.6(2) . .
O6W Eu1 O8 143.0(2) . .
O7 Eu1 C8 95.3(2) . 2_677
O7 Eu1 Eu1 127.86(14) . 2_677
O7 Eu1 O2 120.9(2) . 2_677
O7 Eu1 O3 109.64(19) . .
O7 Eu1 O4 74.6(2) . .
O7 Eu1 H6WB 145.7 . .
O8 Eu1 C8 102.6(2) . 2_677
O8 Eu1 Eu1 71.44(13) . 2_677
O8 Eu1 O2 116.5(2) . 2_677
O8 Eu1 O3 78.5(2) . .
O8 Eu1 O4 96.1(2) . .
O8 Eu1 H6WB 126.7 . .
O8 Eu1 O7 65.44(19) . .
Cu2 I1 Cu1 103.78(5) . .
Cu2 I1 Cu1 63.40(5) 2_776 .
Cu2 I1 Cu2 63.58(5) . 2_776
Cu1 I2 Cu1 62.99(5) . 2_876
Cu1 I2 Cu2 63.25(5) . 2_776
Cu1 I2 Cu2 97.43(5) 2_876 2_776
C8 O1 Eu1 96.8(5) . 2_677
C8 O2 Eu1 91.6(5) . 2_677
C16 O3 Eu1 90.3(5) . .
C16 O3 Eu1 154.4(6) . 2_677
Eu1 O3 Eu1 114.4(2) 2_677 .
C16 O4 Eu1 96.9(6) . .
Eu1 O5W H5WA 128.0 . .
Eu1 O5W H5WB 115.8 . .
H5WA O5W H5WB 107.7 . .
Eu1 O6W H6WA 143.4 . .
Eu1 O6W H6WB 108.8 . .
H6WA O6W H6WB 107.7 . .
C17 O7 Eu1 119.1(5) . .
C17 O8 Eu1 121.1(5) 2_687 .
H9WA O9W H9WB 107.7 . .
H10A O10W H10B 107.7 . .

loop_
_geom_bond_atom_site_label_1
_geom_bond_atom_site_label_2
_geom_bond_distance
_geom_bond_site_symmetry_2
C9 H9 0.9300 .
C9 C10 1.3900 .
C9 N2 1.3900 .
C10 H10 0.9300 .
C10 C11 1.3900 .
C11 H11 0.9300 .
C11 C12 1.3900 .
C12 C13 1.3900 .
C12 C14 1.464(10) .
C13 H13 0.9300 .
C13 N2 1.3900 .
N2 Cu2 2.055(5) .
C1 H1 0.9300 .
C1 C2 1.371(15) .
C1 N1 1.338(13) .
C2 H2 0.9300 .
C2 C3 1.361(14) .
C3 H3 0.9300 .
C3 C4 1.400(13) .
C4 C5 1.403(14) .
C4 C6 1.452(13) .
C5 H5 0.9300 .
C5 N1 1.348(13) .
N1 Cu1 2.047(9) .
C6 H6 0.9300 .
C6 C7 1.318(13) .
C7 H7 0.9300 .
C7 C8 1.475(13) .
C8 Eu1 2.893(9) 2_677
C8 O1 1.286(10) .
C8 O2 1.274(10) .
C14 H14 0.9300 .
C14 C15 1.326(13) .
C15 H15 0.9300 .
C15 C16 1.490(13) .
C16 O3 1.270(11) .
C16 O4 1.255(11) .
C17 C17 1.510(17) 2_687
C17 O7 1.240(10) .
C17 O8 1.283(10) 2_687
Cu1 Cu1 2.770(3) 2_876
Cu1 Cu2 2.793(2) 2_776
Cu1 I1 2.6746(16) .
Cu1 I2 2.6460(16) .
Cu1 I2 2.6563(15) 2_876
Cu2 Cu1 2.793(2) 2_776
Cu2 Cu2 2.776(3) 2_776
Cu2 I1 2.6400(15) 2_776
Cu2 I1 2.6294(15) .
Cu2 I2 2.6795(16) 2_776
Eu1 C8 2.893(9) 2_677
Eu1 Eu1 4.2520(10) 2_677
Eu1 O1 2.444(6) 2_677
Eu1 O2 2.563(6) 2_677
Eu1 O3 2.445(6) 2_677
Eu1 O3 2.611(6) .
Eu1 O4 2.479(7) .
Eu1 O5W 2.396(6) .
Eu1 O6W 2.413(6) .
Eu1 H6WB 2.8048 .
Eu1 O7 2.473(6) .
Eu1 O8 2.452(6) .
I1 Cu2 2.6400(15) 2_776
I2 Cu1 2.6563(15) 2_876
I2 Cu2 2.6795(16) 2_776
O1 Eu1 2.444(6) 2_677
O2 Eu1 2.563(6) 2_677
O3 Eu1 2.445(6) 2_677
O5W H5WA 0.8500 .
O5W H5WB 0.8500 .
O6W H6WA 0.8500 .
O6W H6WB 0.8501 .
O8 C17 1.283(10) 2_687
O9W H9WA 0.8500 .
O9W H9WB 0.8501 .
O10W H10A 0.8499 .
O10W H10B 0.8501 .

loop_
_geom_torsion_atom_site_label_1
_geom_torsion_atom_site_label_2
_geom_torsion_atom_site_label_3
_geom_torsion_atom_site_label_4
_geom_torsion
_geom_torsion_site_symmetry_1
_geom_torsion_site_symmetry_4
C9 C10 C11 C12 0.0 . .
C10 C9 N2 C13 0.0 . .
C10 C9 N2 Cu2 -177.1(4) . .
C10 C11 C12 C13 0.0 . .
C10 C11 C12 C14 -172.8(7) . .
C11 C12 C13 N2 0.0 . .
C11 C12 C14 C15 168.3(8) . .
C12 C13 N2 C9 0.0 . .
C12 C13 N2 Cu2 177.2(4) . .
C12 C14 C15 C16 -179.4(8) . .
C13 C12 C14 C15 -4.5(12) . .
N2 C9 C10 C11 0.0 . .
C1 C2 C3 C4 0.3(16) . .
C2 C1 N1 C5 -1.3(16) . .
C2 C1 N1 Cu1 -175.9(8) . .
C2 C3 C4 C5 -1.1(14) . .
C2 C3 C4 C6 175.2(9) . .
C3 C4 C5 N1 0.7(15) . .
C3 C4 C6 C7 -22.1(16) . .
C4 C5 N1 C1 0.5(16) . .
C4 C5 N1 Cu1 175.3(7) . .
C4 C6 C7 C8 -171.5(9) . .
C5 C4 C6 C7 154.0(10) . .
N1 C1 C2 C3 0.9(17) . .
C6 C4 C5 N1 -175.7(9) . .
C6 C7 C8 O1 158.9(10) . .
C6 C7 C8 O2 -22.0(15) . .
C7 C8 O1 Eu1 175.6(7) . 2_677
C7 C8 O2 Eu1 -175.7(8) . 2_677
C14 C12 C13 N2 172.7(7) . .
C14 C15 C16 O3 31.5(14) . .
C14 C15 C16 O4 -148.8(9) . .
C15 C16 O3 Eu1 -169.7(7) . .
C15 C16 O3 Eu1 -4.0(18) . 2_677
C15 C16 O4 Eu1 169.1(7) . .
C17 C17 O7 Eu1 2.1(13) 2_687 .
O1 C8 O2 Eu1 3.4(9) . 2_677
O2 C8 O1 Eu1 -3.5(9) . 2_677
O3 C16 O4 Eu1 -11.1(9) . .
O4 C16 O3 Eu1 176.2(8) . 2_677
O4 C16 O3 Eu1 10.5(8) . .
O8 C17 O7 Eu1 -178.3(7) 2_687 .
